data_2205213
loop_
_publ_author_name
'Kouam, Simeon F.'
'Fl\"orke, Ulrich'
'Krohn, Karsten'
'Akhtar, M. Nadeem'
'Ngadjui, Bonaventure T.'
'Abegaz, Berhanu M. '

_publ_section_title
;
 3\b-Taraxerol from <i>Bridelia micrantha</i>
;
_journal_issue 3
_journal_name_full 'Acta Crystallographica Section E'
_journal_page_first o599
_journal_page_last o600
_journal_paper_doi 10.1107/S1600536805003934
_journal_volume 61
_journal_year 2005
_chemical_formula_iupac 'C30 H50 O'
_chemical_formula_moiety 'C30 H50 O'
_chemical_formula_sum 'C30 H50 O'
_chemical_formula_weight 426.70
_chemical_name_systematic
;
3\b-Taraxerol
;
_space_group_IT_number 5
_symmetry_cell_setting monoclinic
_symmetry_space_group_name_Hall 'C 2y'
_symmetry_space_group_name_H-M 'C 1 2 1'
_atom_sites_solution_hydrogens difmap
_atom_sites_solution_primary direct
_atom_sites_solution_secondary difmap
_audit_creation_method SHELXL-97
_cell_angle_alpha 90.00
_cell_angle_beta 94.810(3)
_cell_angle_gamma 90.00
_cell_formula_units_Z 4
_cell_length_a 13.4048(11)
_cell_length_b 6.1275(4)
_cell_length_c 30.239(2)
_cell_measurement_reflns_used 1966
_cell_measurement_temperature 120(2)
_cell_measurement_theta_max 20.60
_cell_measurement_theta_min 2.70
_cell_volume 2475.0(3)
_computing_cell_refinement 'SAINT (Bruker, 2002)'
_computing_data_collection 'SMART (Bruker, 2002)'
_computing_data_reduction SAINT
_computing_molecular_graphics SHELXTL
_computing_publication_material SHELXTL
_computing_structure_refinement SHELXTL
_computing_structure_solution 'SHELXTL (Bruker, 2002)'
_diffrn_ambient_temperature 120(2)
_diffrn_measured_fraction_theta_full 0.999
_diffrn_measured_fraction_theta_max 0.999
_diffrn_measurement_device_type 'Bruker SMART CCD area-detector'
_diffrn_measurement_method '\f and \w'
_diffrn_radiation_monochromator graphite
_diffrn_radiation_source 'sealed tube'
_diffrn_radiation_type MoK\a
_diffrn_radiation_wavelength 0.71073
_diffrn_reflns_av_R_equivalents 0.0659
_diffrn_reflns_av_sigmaI/netI 0.0582
_diffrn_reflns_limit_h_max 17
_diffrn_reflns_limit_h_min -17
_diffrn_reflns_limit_k_max 8
_diffrn_reflns_limit_k_min -8
_diffrn_reflns_limit_l_max 40
_diffrn_reflns_limit_l_min -40
_diffrn_reflns_number 15848
_diffrn_reflns_theta_full 27.48
_diffrn_reflns_theta_max 28.38
_diffrn_reflns_theta_min 0.68
_diffrn_standards_decay_% 0
_diffrn_standards_interval_time 400
_diffrn_standards_number 2014
_exptl_absorpt_coefficient_mu 0.066
_exptl_absorpt_correction_T_max 0.990
_exptl_absorpt_correction_T_min 0.971
_exptl_absorpt_correction_type multi-scan
_exptl_absorpt_process_details '(SADABS; Bruker, 2002)'
_exptl_crystal_colour colorless
_exptl_crystal_density_diffrn 1.145
_exptl_crystal_density_method 'not measured'
_exptl_crystal_description prism
_exptl_crystal_F_000 952
_exptl_crystal_size_max 0.45
_exptl_crystal_size_mid 0.20
_exptl_crystal_size_min 0.15
_refine_diff_density_max 0.284
_refine_diff_density_min -0.179
_refine_ls_extinction_method none
_refine_ls_goodness_of_fit_ref 0.981
_refine_ls_hydrogen_treatment constr
_refine_ls_matrix_type full
_refine_ls_number_parameters 289
_refine_ls_number_reflns 3105
_refine_ls_number_restraints 1
_refine_ls_restrained_S_all 0.981
_refine_ls_R_factor_all 0.0703
_refine_ls_R_factor_gt 0.0519
_refine_ls_shift/su_max 0.000
_refine_ls_shift/su_mean 0.000
_refine_ls_structure_factor_coef Fsqd
_refine_ls_weighting_details 'calc w = 1/[\s^2^(Fo^2^)+(0.0419P)^2^] where P = (Fo^2^+2Fc^2^)/3'
_refine_ls_weighting_scheme calc
_refine_ls_wR_factor_gt 0.1043
_refine_ls_wR_factor_ref 0.1097
_reflns_number_gt 2506
_reflns_number_total 3355
_reflns_threshold_expression I>2\s(I)
_cod_data_source_file bt6599.cif
_cod_data_source_block I
_cod_original_sg_symbol_H-M 'C 2'
_cod_database_code 2205213
_cod_database_fobs_code 2205213

loop_
_symmetry_equiv_pos_as_xyz
'x, y, z'
'-x, y, -z'
'x+1/2, y+1/2, z'
'-x+1/2, y+1/2, -z'

loop_
_atom_site_label
_atom_site_fract_x
_atom_site_fract_y
_atom_site_fract_z
_atom_site_U_iso_or_equiv
_atom_site_adp_type
_atom_site_calc_flag
_atom_site_refinement_flags
_atom_site_occupancy
_atom_site_type_symbol
O1 0.72497(19) -0.1522(5) 0.51825(7) 0.0433(7) Uani d . 1 O
H1 0.7364 -0.2822 0.5114 0.065 Uiso calc R 1 H
C1 0.7219(2) -0.1355(6) 0.56555(9) 0.0281(8) Uani d . 1 C
H1A 0.7206 -0.2877 0.5774 0.034 Uiso calc R 1 H
C2 0.8170(2) -0.0296(6) 0.58595(9) 0.0293(8) Uani d . 1 C
H2A 0.8231 0.1182 0.5732 0.035 Uiso calc R 1 H
H2B 0.8753 -0.1163 0.5782 0.035 Uiso calc R 1 H
C3 0.8188(2) -0.0120(5) 0.63629(9) 0.0244(7) Uani d . 1 C
H3A 0.8807 0.0644 0.6477 0.029 Uiso calc R 1 H
H3B 0.8206 -0.1607 0.6491 0.029 Uiso calc R 1 H
C4 0.7275(2) 0.1112(5) 0.65189(9) 0.0184(6) Uani d . 1 C
C5 0.72488(19) 0.0730(5) 0.70305(9) 0.0174(6) Uani d . 1 C
H5A 0.7219 -0.0891 0.7065 0.021 Uiso calc R 1 H
C6 0.8233(2) 0.1411(5) 0.72980(9) 0.0218(7) Uani d . 1 C
H6A 0.8719 0.0199 0.7289 0.026 Uiso calc R 1 H
H6B 0.8515 0.2684 0.7150 0.026 Uiso calc R 1 H
C7 0.8124(2) 0.2000(5) 0.77838(8) 0.0191(6) Uani d . 1 C
H7A 0.7940 0.3561 0.7801 0.023 Uiso calc R 1 H
H7B 0.8780 0.1806 0.7955 0.023 Uiso calc R 1 H
C8 0.7336(2) 0.0631(5) 0.80028(9) 0.0184(6) Uani d . 1 C
C9 0.72149(19) 0.1602(5) 0.84750(9) 0.0169(6) Uani d . 1 C
H9A 0.7238 0.3223 0.8439 0.020 Uiso calc R 1 H
C10 0.8096(2) 0.1030(5) 0.88118(9) 0.0230(7) Uani d . 1 C
H10A 0.8726 0.1447 0.8685 0.028 Uiso calc R 1 H
H10B 0.8108 -0.0572 0.8855 0.028 Uiso calc R 1 H
C11 0.8067(2) 0.2135(5) 0.92670(9) 0.0235(7) Uani d . 1 C
C12 0.7042(2) 0.1645(6) 0.94525(10) 0.0331(8) Uani d . 1 C
H12A 0.7163 0.0910 0.9744 0.040 Uiso calc R 1 H
H12B 0.6697 0.3042 0.9501 0.040 Uiso calc R 1 H
C13 0.6358(2) 0.0207(5) 0.91443(9) 0.0262(7) Uani d . 1 C
H13A 0.6657 -0.1268 0.9133 0.031 Uiso calc R 1 H
H13B 0.5703 0.0058 0.9270 0.031 Uiso calc R 1 H
C14 0.6185(2) 0.1100(5) 0.86717(9) 0.0201(7) Uani d . 1 C
C15 0.5564(2) -0.0535(5) 0.83815(9) 0.0227(7) Uani d . 1 C
H15A 0.5861 -0.2007 0.8423 0.027 Uiso calc R 1 H
H15B 0.4876 -0.0588 0.8477 0.027 Uiso calc R 1 H
C16 0.5521(2) 0.0067(5) 0.79018(9) 0.0223(7) Uani d . 1 C
H16A 0.4903 -0.0027 0.7725 0.027 Uiso calc R 1 H
C17 0.6339(2) 0.0734(5) 0.77179(9) 0.0176(6) Uani d . 1 C
C18 0.6300(2) 0.1594(5) 0.72390(9) 0.0197(7) Uani d . 1 C
C19 0.5372(2) 0.0686(5) 0.69654(9) 0.0207(7) Uani d . 1 C
H19A 0.5321 -0.0897 0.7025 0.025 Uiso calc R 1 H
H19B 0.4768 0.1395 0.7067 0.025 Uiso calc R 1 H
C20 0.5381(2) 0.1026(5) 0.64664(9) 0.0213(7) Uani d . 1 C
H20A 0.5357 0.2608 0.6400 0.026 Uiso calc R 1 H
H20B 0.4779 0.0340 0.6313 0.026 Uiso calc R 1 H
C21 0.6321(2) 0.0036(5) 0.62913(9) 0.0194(6) Uani d . 1 C
H21A 0.6340 -0.1496 0.6406 0.023 Uiso calc R 1 H
C22 0.6251(2) -0.0218(6) 0.57783(9) 0.0225(7) Uani d . 1 C
C23 0.7388(2) 0.3551(5) 0.64048(10) 0.0255(7) Uani d . 1 C
H23A 0.7742 0.3690 0.6135 0.038 Uiso calc R 1 H
H23B 0.7771 0.4292 0.6651 0.038 Uiso calc R 1 H
H23C 0.6724 0.4219 0.6355 0.038 Uiso calc R 1 H
C24 0.7703(2) -0.1768(5) 0.80244(9) 0.0230(7) Uani d . 1 C
H24A 0.8367 -0.1836 0.8187 0.034 Uiso calc R 1 H
H24B 0.7743 -0.2325 0.7723 0.034 Uiso calc R 1 H
H24C 0.7232 -0.2659 0.8178 0.034 Uiso calc R 1 H
C25 0.8226(3) 0.4588(6) 0.92295(10) 0.0314(8) Uani d . 1 C
H25A 0.8892 0.4870 0.9131 0.047 Uiso calc R 1 H
H25B 0.8173 0.5271 0.9520 0.047 Uiso calc R 1 H
H25C 0.7715 0.5201 0.9014 0.047 Uiso calc R 1 H
C26 0.8912(2) 0.1179(6) 0.95808(10) 0.0373(9) Uani d . 1 C
H26A 0.8927 0.1917 0.9869 0.056 Uiso calc R 1 H
H26B 0.9554 0.1395 0.9454 0.056 Uiso calc R 1 H
H26C 0.8797 -0.0385 0.9621 0.056 Uiso calc R 1 H
C27 0.5580(2) 0.3219(5) 0.86796(10) 0.0262(7) Uani d . 1 C
H27A 0.4960 0.2949 0.8821 0.039 Uiso calc R 1 H
H27B 0.5417 0.3731 0.8375 0.039 Uiso calc R 1 H
H27C 0.5975 0.4332 0.8848 0.039 Uiso calc R 1 H
C28 0.6199(2) 0.4100(5) 0.72520(10) 0.0230(7) Uani d . 1 C
H28A 0.6858 0.4755 0.7328 0.034 Uiso calc R 1 H
H28B 0.5746 0.4509 0.7476 0.034 Uiso calc R 1 H
H28C 0.5928 0.4630 0.6960 0.034 Uiso calc R 1 H
C29 0.5374(2) -0.1762(6) 0.56351(10) 0.0324(8) Uani d . 1 C
H29A 0.5441 -0.2281 0.5332 0.049 Uiso calc R 1 H
H29B 0.4739 -0.0975 0.5644 0.049 Uiso calc R 1 H
H29C 0.5383 -0.3011 0.5838 0.049 Uiso calc R 1 H
C30 0.6073(2) 0.1924(6) 0.55235(9) 0.0316(8) Uani d . 1 C
H30A 0.5508 0.2700 0.5637 0.047 Uiso calc R 1 H
H30B 0.5921 0.1609 0.5207 0.047 Uiso calc R 1 H
H30C 0.6675 0.2833 0.5563 0.047 Uiso calc R 1 H

loop_
_atom_site_aniso_label
_atom_site_aniso_U_11
_atom_site_aniso_U_22
_atom_site_aniso_U_33
_atom_site_aniso_U_12
_atom_site_aniso_U_13
_atom_site_aniso_U_23
O1 0.0356(14) 0.0687(18) 0.0267(12) 0.0074(15) 0.0088(10) -0.0179(13)
C1 0.0241(17) 0.040(2) 0.0205(16) 0.0009(16) 0.0051(13) -0.0026(15)
C2 0.0183(16) 0.042(2) 0.0289(18) 0.0050(16) 0.0094(13) -0.0036(16)
C3 0.0158(15) 0.0340(19) 0.0238(16) 0.0014(14) 0.0037(12) 0.0020(15)
C4 0.0161(15) 0.0187(16) 0.0209(15) 0.0005(12) 0.0043(12) 0.0006(12)
C5 0.0130(14) 0.0157(14) 0.0238(15) -0.0020(12) 0.0035(12) 0.0015(13)
C6 0.0166(15) 0.0273(17) 0.0221(16) -0.0026(13) 0.0047(12) 0.0015(13)
C7 0.0153(14) 0.0227(16) 0.0192(15) -0.0029(13) 0.0010(12) -0.0015(13)
C8 0.0147(14) 0.0171(15) 0.0235(16) -0.0013(12) 0.0013(12) 0.0011(13)
C9 0.0141(14) 0.0141(15) 0.0229(15) -0.0024(12) 0.0043(12) -0.0009(12)
C10 0.0183(15) 0.0267(18) 0.0247(16) -0.0031(14) 0.0055(13) 0.0005(13)
C11 0.0213(16) 0.0275(17) 0.0225(16) -0.0014(14) 0.0062(13) -0.0017(14)
C12 0.0287(18) 0.052(2) 0.0202(16) -0.0061(18) 0.0084(14) 0.0023(16)
C13 0.0202(16) 0.0326(19) 0.0271(17) -0.0065(14) 0.0088(13) 0.0032(14)
C14 0.0139(14) 0.0263(18) 0.0210(15) -0.0017(13) 0.0068(12) -0.0004(13)
C15 0.0160(15) 0.0244(17) 0.0285(17) -0.0079(13) 0.0069(13) -0.0007(14)
C16 0.0153(15) 0.0277(18) 0.0238(16) -0.0072(14) 0.0016(12) -0.0051(14)
C17 0.0182(15) 0.0144(14) 0.0206(15) 0.0004(13) 0.0040(12) -0.0026(12)
C18 0.0136(15) 0.0211(16) 0.0246(16) -0.0007(13) 0.0034(12) -0.0043(13)
C19 0.0122(14) 0.0264(17) 0.0239(16) -0.0003(13) 0.0042(12) -0.0033(14)
C20 0.0142(15) 0.0261(17) 0.0234(16) 0.0003(13) 0.0009(12) -0.0003(13)
C21 0.0156(15) 0.0217(16) 0.0217(15) -0.0027(13) 0.0053(12) 0.0014(13)
C22 0.0157(15) 0.0329(18) 0.0192(15) -0.0031(14) 0.0041(12) -0.0004(14)
C23 0.0249(17) 0.0254(17) 0.0269(17) -0.0072(15) 0.0072(13) 0.0036(14)
C24 0.0229(16) 0.0206(16) 0.0258(16) 0.0028(14) 0.0045(13) -0.0021(14)
C25 0.036(2) 0.035(2) 0.0243(17) -0.0063(16) 0.0065(15) -0.0060(15)
C26 0.0327(19) 0.053(3) 0.0248(17) -0.0023(18) -0.0030(15) -0.0011(17)
C27 0.0203(16) 0.0247(18) 0.0352(18) 0.0006(14) 0.0119(13) -0.0046(15)
C28 0.0235(16) 0.0189(16) 0.0267(17) 0.0026(13) 0.0040(13) -0.0002(13)
C29 0.0260(17) 0.049(2) 0.0228(16) -0.0062(17) 0.0042(13) -0.0063(17)
C30 0.0251(17) 0.050(2) 0.0203(16) -0.0001(17) 0.0040(14) 0.0095(16)

loop_
_atom_type_symbol
_atom_type_description
_atom_type_scat_dispersion_real
_atom_type_scat_dispersion_imag
_atom_type_scat_source
C C 0.0033 0.0016 'International Tables Vol C Tables 4.2.6.8 and 6.1.1.4'
H H 0.0000 0.0000 'International Tables Vol C Tables 4.2.6.8 and 6.1.1.4'
O O 0.0106 0.0060 'International Tables Vol C Tables 4.2.6.8 and 6.1.1.4'

loop_
_geom_angle_atom_site_label_1
_geom_angle_atom_site_label_2
_geom_angle_atom_site_label_3
_geom_angle
_geom_angle_publ_flag
C1 O1 H1 109.5 ?
O1 C1 C2 110.0(2) y
O1 C1 C22 111.4(2) y
C2 C1 C22 113.8(3) y
O1 C1 H1A 107.1 ?
C2 C1 H1A 107.1 ?
C22 C1 H1A 107.1 ?
C1 C2 C3 112.3(2) ?
C1 C2 H2A 109.1 ?
C3 C2 H2A 109.1 ?
C1 C2 H2B 109.1 ?
C3 C2 H2B 109.1 ?
H2A C2 H2B 107.9 ?
C2 C3 C4 113.1(2) ?
C2 C3 H3A 109.0 ?
C4 C3 H3A 109.0 ?
C2 C3 H3B 109.0 ?
C4 C3 H3B 109.0 ?
H3A C3 H3B 107.8 ?
C23 C4 C3 108.1(2) ?
C23 C4 C21 114.0(2) ?
C3 C4 C21 107.6(2) ?
C23 C4 C5 112.1(2) ?
C3 C4 C5 108.2(2) ?
C21 C4 C5 106.8(2) ?
C6 C5 C18 112.7(2) ?
C6 C5 C4 112.8(2) ?
C18 C5 C4 115.8(2) ?
C6 C5 H5A 104.7 ?
C18 C5 H5A 104.7 ?
C4 C5 H5A 104.7 ?
C7 C6 C5 114.8(2) ?
C7 C6 H6A 108.6 ?
C5 C6 H6A 108.6 ?
C7 C6 H6B 108.6 ?
C5 C6 H6B 108.6 ?
H6A C6 H6B 107.5 ?
C6 C7 C8 114.1(2) ?
C6 C7 H7A 108.7 ?
C8 C7 H7A 108.7 ?
C6 C7 H7B 108.7 ?
C8 C7 H7B 108.7 ?
H7A C7 H7B 107.6 ?
C17 C8 C7 109.5(2) ?
C17 C8 C24 108.8(2) ?
C7 C8 C24 107.9(2) ?
C17 C8 C9 110.2(2) ?
C7 C8 C9 108.2(2) ?
C24 C8 C9 112.2(2) ?
C10 C9 C8 112.7(2) ?
C10 C9 C14 110.7(2) ?
C8 C9 C14 115.4(2) ?
C10 C9 H9A 105.7 ?
C8 C9 H9A 105.7 ?
C14 C9 H9A 105.7 ?
C9 C10 C11 114.7(2) ?
C9 C10 H10A 108.6 ?
C11 C10 H10A 108.6 ?
C9 C10 H10B 108.6 ?
C11 C10 H10B 108.6 ?
H10A C10 H10B 107.6 ?
C25 C11 C26 108.8(3) ?
C25 C11 C10 110.7(3) ?
C26 C11 C10 108.3(3) ?
C25 C11 C12 110.5(3) ?
C26 C11 C12 109.4(3) ?
C10 C11 C12 109.1(2) ?
C13 C12 C11 113.2(2) ?
C13 C12 H12A 108.9 ?
C11 C12 H12A 108.9 ?
C13 C12 H12B 108.9 ?
C11 C12 H12B 108.9 ?
H12A C12 H12B 107.8 ?
C14 C13 C12 113.5(3) ?
C14 C13 H13A 108.9 ?
C12 C13 H13A 108.9 ?
C14 C13 H13B 108.9 ?
C12 C13 H13B 108.9 ?
H13A C13 H13B 107.7 ?
C13 C14 C15 109.5(2) ?
C13 C14 C27 109.1(2) ?
C15 C14 C27 107.4(2) ?
C13 C14 C9 110.7(2) ?
C15 C14 C9 111.3(2) ?
C27 C14 C9 108.8(2) ?
C16 C15 C14 111.7(2) ?
C16 C15 H15A 109.3 ?
C14 C15 H15A 109.3 ?
C16 C15 H15B 109.3 ?
C14 C15 H15B 109.3 ?
H15A C15 H15B 107.9 ?
C17 C16 C15 121.0(3) y
C17 C16 H16A 119.5 ?
C15 C16 H16A 119.5 ?
C16 C17 C8 117.5(2) y
C16 C17 C18 122.2(3) y
C8 C17 C18 120.2(2) y
C17 C18 C19 110.1(2) ?
C17 C18 C28 108.3(2) ?
C19 C18 C28 107.7(2) ?
C17 C18 C5 107.5(2) ?
C19 C18 C5 108.1(2) ?
C28 C18 C5 115.2(2) ?
C20 C19 C18 114.2(2) ?
C20 C19 H19A 108.7 ?
C18 C19 H19A 108.7 ?
C20 C19 H19B 108.7 ?
C18 C19 H19B 108.7 ?
H19A C19 H19B 107.6 ?
C19 C20 C21 111.3(2) ?
C19 C20 H20A 109.4 ?
C21 C20 H20A 109.4 ?
C19 C20 H20B 109.4 ?
C21 C20 H20B 109.4 ?
H20A C20 H20B 108.0 ?
C20 C21 C4 110.5(2) ?
C20 C21 C22 113.7(2) ?
C4 C21 C22 117.7(2) ?
C20 C21 H21A 104.5 ?
C4 C21 H21A 104.5 ?
C22 C21 H21A 104.5 ?
C30 C22 C29 107.5(3) ?
C30 C22 C1 111.4(2) ?
C29 C22 C1 107.0(3) ?
C30 C22 C21 114.2(3) ?
C29 C22 C21 108.8(2) ?
C1 C22 C21 107.7(2) ?
C4 C23 H23A 109.5 ?
C4 C23 H23B 109.5 ?
H23A C23 H23B 109.5 ?
C4 C23 H23C 109.5 ?
H23A C23 H23C 109.5 ?
H23B C23 H23C 109.5 ?
C8 C24 H24A 109.5 ?
C8 C24 H24B 109.5 ?
H24A C24 H24B 109.5 ?
C8 C24 H24C 109.5 ?
H24A C24 H24C 109.5 ?
H24B C24 H24C 109.5 ?
C11 C25 H25A 109.5 ?
C11 C25 H25B 109.5 ?
H25A C25 H25B 109.5 ?
C11 C25 H25C 109.5 ?
H25A C25 H25C 109.5 ?
H25B C25 H25C 109.5 ?
C11 C26 H26A 109.5 ?
C11 C26 H26B 109.5 ?
H26A C26 H26B 109.5 ?
C11 C26 H26C 109.5 ?
H26A C26 H26C 109.5 ?
H26B C26 H26C 109.5 ?
C14 C27 H27A 109.5 ?
C14 C27 H27B 109.5 ?
H27A C27 H27B 109.5 ?
C14 C27 H27C 109.5 ?
H27A C27 H27C 109.5 ?
H27B C27 H27C 109.5 ?
C18 C28 H28A 109.5 ?
C18 C28 H28B 109.5 ?
H28A C28 H28B 109.5 ?
C18 C28 H28C 109.5 ?
H28A C28 H28C 109.5 ?
H28B C28 H28C 109.5 ?
C22 C29 H29A 109.5 ?
C22 C29 H29B 109.5 ?
H29A C29 H29B 109.5 ?
C22 C29 H29C 109.5 ?
H29A C29 H29C 109.5 ?
H29B C29 H29C 109.5 ?
C22 C30 H30A 109.5 ?
C22 C30 H30B 109.5 ?
H30A C30 H30B 109.5 ?
C22 C30 H30C 109.5 ?
H30A C30 H30C 109.5 ?
H30B C30 H30C 109.5 ?

loop_
_geom_bond_atom_site_label_1
_geom_bond_atom_site_label_2
_geom_bond_distance
_geom_bond_publ_flag
O1 C1 1.438(3) y
O1 H1 0.8400 ?
C1 C2 1.514(4) y
C1 C22 1.545(4) y
C1 H1A 1.0000 ?
C2 C3 1.524(4) ?
C2 H2A 0.9900 ?
C2 H2B 0.9900 ?
C3 C4 1.545(4) ?
C3 H3A 0.9900 ?
C3 H3B 0.9900 ?
C4 C23 1.544(4) ?
C4 C21 1.549(4) ?
C4 C5 1.568(4) ?
C5 C6 1.546(4) ?
C5 C18 1.558(4) ?
C5 H5A 1.0000 ?
C6 C7 1.531(4) ?
C6 H6A 0.9900 ?
C6 H6B 0.9900 ?
C7 C8 1.541(4) ?
C7 H7A 0.9900 ?
C7 H7B 0.9900 ?
C8 C17 1.529(4) y
C8 C24 1.550(4) ?
C8 C9 1.568(4) ?
C9 C10 1.534(4) ?
C9 C14 1.578(4) ?
C9 H9A 1.0000 ?
C10 C11 1.537(4) ?
C10 H10A 0.9900 ?
C10 H10B 0.9900 ?
C11 C25 1.524(5) ?
C11 C26 1.532(4) ?
C11 C12 1.556(4) ?
C12 C13 1.531(4) ?
C12 H12A 0.9900 ?
C12 H12B 0.9900 ?
C13 C14 1.530(4) ?
C13 H13A 0.9900 ?
C13 H13B 0.9900 ?
C14 C15 1.531(4) ?
C14 C27 1.533(4) ?
C15 C16 1.493(4) y
C15 H15A 0.9900 ?
C15 H15B 0.9900 ?
C16 C17 1.334(4) y
C16 H16A 0.9500 ?
C17 C18 1.538(4) y
C18 C19 1.540(4) ?
C18 C28 1.543(4) ?
C19 C20 1.524(4) ?
C19 H19A 0.9900 ?
C19 H19B 0.9900 ?
C20 C21 1.532(4) ?
C20 H20A 0.9900 ?
C20 H20B 0.9900 ?
C21 C22 1.554(4) ?
C21 H21A 1.0000 ?
C22 C30 1.530(4) ?
C22 C29 1.543(4) ?
C23 H23A 0.9800 ?
C23 H23B 0.9800 ?
C23 H23C 0.9800 ?
C24 H24A 0.9800 ?
C24 H24B 0.9800 ?
C24 H24C 0.9800 ?
C25 H25A 0.9800 ?
C25 H25B 0.9800 ?
C25 H25C 0.9800 ?
C26 H26A 0.9800 ?
C26 H26B 0.9800 ?
C26 H26C 0.9800 ?
C27 H27A 0.9800 ?
C27 H27B 0.9800 ?
C27 H27C 0.9800 ?
C28 H28A 0.9800 ?
C28 H28B 0.9800 ?
C28 H28C 0.9800 ?
C29 H29A 0.9800 ?
C29 H29B 0.9800 ?
C29 H29C 0.9800 ?
C30 H30A 0.9800 ?
C30 H30B 0.9800 ?
C30 H30C 0.9800 ?

loop_
_geom_torsion_atom_site_label_1
_geom_torsion_atom_site_label_2
_geom_torsion_atom_site_label_3
_geom_torsion_atom_site_label_4
_geom_torsion
O1 C1 C2 C3 -178.8(3)
C22 C1 C2 C3 55.3(4)
C1 C2 C3 C4 -56.0(4)
C2 C3 C4 C23 -71.1(3)
C2 C3 C4 C21 52.3(3)
C2 C3 C4 C5 167.3(3)
C23 C4 C5 C6 -63.2(3)
C3 C4 C5 C6 55.8(3)
C21 C4 C5 C6 171.4(2)
C23 C4 C5 C18 68.7(3)
C3 C4 C5 C18 -172.3(2)
C21 C4 C5 C18 -56.7(3)
C18 C5 C6 C7 21.9(4)
C4 C5 C6 C7 155.3(2)
C5 C6 C7 C8 35.0(4)
C6 C7 C8 C17 -53.0(3)
C6 C7 C8 C24 65.2(3)
C6 C7 C8 C9 -173.1(2)
C17 C8 C9 C10 165.4(2)
C7 C8 C9 C10 -75.0(3)
C24 C8 C9 C10 43.9(3)
C17 C8 C9 C14 36.8(3)
C7 C8 C9 C14 156.5(2)
C24 C8 C9 C14 -84.6(3)
C8 C9 C10 C11 174.1(2)
C14 C9 C10 C11 -54.9(3)
C9 C10 C11 C25 -68.0(3)
C9 C10 C11 C26 172.8(3)
C9 C10 C11 C12 53.8(3)
C25 C11 C12 C13 122.7(3)
C26 C11 C12 C13 -117.5(3)
C10 C11 C12 C13 0.8(4)
C11 C12 C13 C14 -54.1(4)
C12 C13 C14 C15 175.5(2)
C12 C13 C14 C27 -67.1(3)
C12 C13 C14 C9 52.5(3)
C10 C9 C14 C13 0.6(3)
C8 C9 C14 C13 130.1(3)
C10 C9 C14 C15 -121.4(3)
C8 C9 C14 C15 8.1(3)
C10 C9 C14 C27 120.5(3)
C8 C9 C14 C27 -110.0(3)
C13 C14 C15 C16 -170.2(2)
C27 C14 C15 C16 71.4(3)
C9 C14 C15 C16 -47.5(3)
C14 C15 C16 C17 43.4(4)
C15 C16 C17 C8 6.2(4)
C15 C16 C17 C18 -173.4(3)
C7 C8 C17 C16 -165.2(3)
C24 C8 C17 C16 77.1(3)
C9 C8 C17 C16 -46.4(3)
C7 C8 C17 C18 14.4(4)
C24 C8 C17 C18 -103.3(3)
C9 C8 C17 C18 133.3(2)
C16 C17 C18 C19 -24.0(4)
C8 C17 C18 C19 156.4(2)
C16 C17 C18 C28 93.6(3)
C8 C17 C18 C28 -86.1(3)
C16 C17 C18 C5 -141.5(3)
C8 C17 C18 C5 38.9(3)
C6 C5 C18 C17 -57.3(3)
C4 C5 C18 C17 170.8(2)
C6 C5 C18 C19 -176.1(2)
C4 C5 C18 C19 52.0(3)
C6 C5 C18 C28 63.5(3)
C4 C5 C18 C28 -68.4(3)
C17 C18 C19 C20 -167.3(2)
C28 C18 C19 C20 74.8(3)
C5 C18 C19 C20 -50.2(3)
C18 C19 C20 C21 56.4(3)
C19 C20 C21 C4 -60.2(3)
C19 C20 C21 C22 164.9(2)
C23 C4 C21 C20 -65.9(3)
C3 C4 C21 C20 174.3(2)
C5 C4 C21 C20 58.4(3)
C23 C4 C21 C22 67.0(3)
C3 C4 C21 C22 -52.7(3)
C5 C4 C21 C22 -168.7(2)
O1 C1 C22 C30 -50.0(4)
C2 C1 C22 C30 75.1(3)
O1 C1 C22 C29 67.2(3)
C2 C1 C22 C29 -167.6(3)
O1 C1 C22 C21 -176.0(3)
C2 C1 C22 C21 -50.9(3)
C20 C21 C22 C30 59.1(3)
C4 C21 C22 C30 -72.4(3)
C20 C21 C22 C29 -61.1(3)
C4 C21 C22 C29 167.4(3)
C20 C21 C22 C1 -176.7(3)
C4 C21 C22 C1 51.9(3)

loop_
_cod_related_entry_id
_cod_related_entry_database
_cod_related_entry_code
1 ChemSpider 83146
